data_7101944
loop_
_publ_author_name
'Alexander, Anne-Marie'
'Bria, Marc'
'Brunklaus, Gunther'
'Caldwell, Stuart'
'Cooke, Graeme'
'Garety, James F'
'Hewage, Shanika G'
'Hocquel, Yann'
'McDonald, Niall'
'Rabani, Gouher'
'Rosair, Georgina'
'Smith, Brian O'
'Spiess, Hans Wolfgang'
'Rotello, Vincent M'
'Woisel, Patrice'

_publ_section_title
;
 Probing the solvent-induced tautomerism of a redox-active
 ureidopyrimidinone.
;
_journal_issue 22
_journal_name_full 'Chemical communications (Cambridge, England)'
_journal_page_first 2246
_journal_page_last 2248
_journal_paper_doi 10.1039/b703070c
_journal_year 2007
_chemical_formula_moiety 'C23 H30 Fe N4 O2'
_chemical_formula_sum 'C23 H30 Fe N4 O2'
_chemical_formula_weight 450.36
_chemical_name_systematic
;
?
;
_space_group_IT_number 2
_symmetry_cell_setting triclinic
_symmetry_space_group_name_Hall '-P 1'
_symmetry_space_group_name_H-M 'P -1'
_atom_sites_solution_hydrogens geom
_atom_sites_solution_primary direct
_atom_sites_solution_secondary difmap
_audit_creation_method SHELXL-97
_cell_angle_alpha 102.073(7)
_cell_angle_beta 94.324(5)
_cell_angle_gamma 109.281(5)
_cell_formula_units_Z 2
_cell_length_a 6.8841(6)
_cell_length_b 10.4063(10)
_cell_length_c 16.1990(13)
_cell_measurement_reflns_used 3454
_cell_measurement_temperature 100(2)
_cell_measurement_theta_max 22.40
_cell_measurement_theta_min 2.21
_cell_volume 1057.95(16)
_computing_cell_refinement 'Bruker SMART'
_computing_data_collection 'Bruker SMART'
_computing_data_reduction 'Bruker SAINT'
_computing_molecular_graphics 'Bruker SHELXTL'
_computing_publication_material 'Bruker SHELXTL'
_computing_structure_refinement 'SHELXL-97 (Sheldrick, 1997)'
_computing_structure_solution 'SHELXS-97 (Sheldrick, 1990)'
_diffrn_ambient_temperature 100(2)
_diffrn_measured_fraction_theta_full 0.998
_diffrn_measured_fraction_theta_max 0.993
_diffrn_measurement_device_type 'CCD area detector'
_diffrn_measurement_method 'phi and omega scans'
_diffrn_radiation_monochromator graphite
_diffrn_radiation_source 'fine-focus sealed tube'
_diffrn_radiation_type MoK\a
_diffrn_radiation_wavelength 0.71073
_diffrn_reflns_av_R_equivalents 0.0808
_diffrn_reflns_av_sigmaI/netI 0.0649
_diffrn_reflns_limit_h_max 8
_diffrn_reflns_limit_h_min -8
_diffrn_reflns_limit_k_max 13
_diffrn_reflns_limit_k_min -13
_diffrn_reflns_limit_l_max 20
_diffrn_reflns_limit_l_min -20
_diffrn_reflns_number 32280
_diffrn_reflns_theta_full 25.00
_diffrn_reflns_theta_max 26.68
_diffrn_reflns_theta_min 2.77
_diffrn_standards_decay_% 0
_diffrn_standards_interval_count 0
_diffrn_standards_interval_time 0
_diffrn_standards_number 0
_exptl_absorpt_coefficient_mu 0.740
_exptl_absorpt_correction_T_max 0.9853
_exptl_absorpt_correction_T_min 0.8541
_exptl_absorpt_correction_type multi-scan
_exptl_absorpt_process_details 'Bruker SADABS'
_exptl_crystal_colour yellow
_exptl_crystal_density_diffrn 1.414
_exptl_crystal_density_method 'not measured'
_exptl_crystal_description needle
_exptl_crystal_F_000 476
_exptl_crystal_size_max 0.22
_exptl_crystal_size_mid 0.08
_exptl_crystal_size_min 0.02
_refine_diff_density_max 0.372
_refine_diff_density_min -0.588
_refine_diff_density_rms 0.070
_refine_ls_extinction_method none
_refine_ls_goodness_of_fit_ref 1.007
_refine_ls_hydrogen_treatment mixed
_refine_ls_matrix_type full
_refine_ls_number_parameters 281
_refine_ls_number_reflns 4424
_refine_ls_number_restraints 0
_refine_ls_restrained_S_all 1.007
_refine_ls_R_factor_all 0.0689
_refine_ls_R_factor_gt 0.0408
_refine_ls_shift/su_max 0.001
_refine_ls_shift/su_mean 0.000
_refine_ls_structure_factor_coef Fsqd
_refine_ls_weighting_details 'calc w=1/[\s^2^(Fo^2^)+(0.0265P)^2^+0.7687P] where P=(Fo^2^+2Fc^2^)/3'
_refine_ls_weighting_scheme calc
_refine_ls_wR_factor_gt 0.0813
_refine_ls_wR_factor_ref 0.0912
_reflns_number_gt 3275
_reflns_number_total 4424
_reflns_threshold_expression >2sigma(I)
_cod_data_source_file b703070c.txt
_cod_data_source_block x80469t
_cod_depositor_comments
;
The following automatic conversions were performed:
'_symmetry_cell_setting' value 'Triclinic' changed to 'triclinic'
according to '/home/saulius/struct/CIF-dictionaries/cif_core.dic'
dictionary named 'cif_core.dic' version 2.4.1 from 2010-06-29.

Automatic conversion script
Id: cif_fix_enum 1527 2010-12-29 10:47:43Z saulius 
;
_cod_original_sg_symbol_H-M P-1
_cod_database_code 7101944

loop_
_symmetry_equiv_pos_as_xyz
'x, y, z'
'-x, -y, -z'

loop_
_atom_site_label
_atom_site_type_symbol
_atom_site_fract_x
_atom_site_fract_y
_atom_site_fract_z
_atom_site_U_iso_or_equiv
_atom_site_adp_type
_atom_site_occupancy
_atom_site_symmetry_multiplicity
_atom_site_calc_flag
_atom_site_refinement_flags
C1 C -0.3712(4) 0.2377(2) 0.51068(15) 0.0201(5) Uani 1 1 d .
O1 O -0.4942(3) 0.17074(18) 0.55942(11) 0.0230(4) Uani 1 1 d .
H1O H -0.572(4) 0.212(3) 0.5766(17) 0.028 Uiso 1 1 d .
N2 N -0.3888(3) 0.3562(2) 0.49700(12) 0.0189(4) Uani 1 1 d .
C3 C -0.2642(4) 0.4142(2) 0.44410(15) 0.0186(5) Uani 1 1 d .
N4 N -0.1242(3) 0.3701(2) 0.40727(12) 0.0195(4) Uani 1 1 d .
C5 C -0.1059(4) 0.2513(2) 0.42459(15) 0.0206(5) Uani 1 1 d .
C6 C -0.2292(4) 0.1812(2) 0.47577(15) 0.0202(5) Uani 1 1 d .
H6 H -0.2180 0.0976 0.4869 0.024 Uiso 1 1 calc R
N7 N -0.2923(3) 0.5334(2) 0.42860(13) 0.0199(4) Uani 1 1 d .
H7N H -0.386(4) 0.560(3) 0.4549(16) 0.024 Uiso 1 1 d .
C8 C -0.2057(4) 0.6137(3) 0.37370(15) 0.0209(5) Uani 1 1 d .
O8 O -0.2541(3) 0.71889(17) 0.37070(11) 0.0243(4) Uani 1 1 d .
N9 N -0.0742(3) 0.5786(2) 0.32539(13) 0.0225(5) Uani 1 1 d .
H9N H -0.047(4) 0.511(3) 0.3308(17) 0.027 Uiso 1 1 d .
C10 C 0.0202(4) 0.6642(3) 0.26822(16) 0.0255(6) Uani 1 1 d .
H10A H 0.0514 0.7644 0.2963 0.031 Uiso 1 1 calc R
H10B H -0.0811 0.6395 0.2156 0.031 Uiso 1 1 calc R
C11 C 0.2197(4) 0.6446(3) 0.24396(17) 0.0267(6) Uani 1 1 d .
H11A H 0.2974 0.7246 0.2211 0.032 Uiso 1 1 calc R
H11B H 0.3071 0.6484 0.2964 0.032 Uiso 1 1 calc R
C12 C 0.1897(4) 0.5089(3) 0.17856(16) 0.0248(6) Uani 1 1 d .
H12A H 0.1012 0.5035 0.1259 0.030 Uiso 1 1 calc R
H12B H 0.1162 0.4280 0.2015 0.030 Uiso 1 1 calc R
C13 C 0.3965(4) 0.4988(3) 0.15632(17) 0.0268(6) Uani 1 1 d .
H13A H 0.4670 0.5781 0.1316 0.032 Uiso 1 1 calc R
H13B H 0.4868 0.5088 0.2096 0.032 Uiso 1 1 calc R
C14 C 0.3744(4) 0.3617(3) 0.09357(17) 0.0269(6) Uani 1 1 d .
H14A H 0.3122 0.2829 0.1200 0.032 Uiso 1 1 calc R
H14B H 0.2766 0.3487 0.0419 0.032 Uiso 1 1 calc R
C15 C 0.5781(4) 0.3539(3) 0.06648(17) 0.0265(6) Uani 1 1 d .
H15A H 0.6779 0.3693 0.1181 0.032 Uiso 1 1 calc R
H15B H 0.6385 0.4304 0.0381 0.032 Uiso 1 1 calc R
C16 C 0.5512(4) 0.2137(3) 0.00586(17) 0.0297(6) Uani 1 1 d .
H16A H 0.5053 0.1387 0.0365 0.036 Uiso 1 1 calc R
H16B H 0.4395 0.1935 -0.0424 0.036 Uiso 1 1 calc R
C17 C 0.7474(4) 0.2090(3) -0.02964(18) 0.0332(7) Uani 1 1 d .
H17A H 0.7945 0.2832 -0.0600 0.050 Uiso 1 1 calc R
H17B H 0.7176 0.1173 -0.0693 0.050 Uiso 1 1 calc R
H17C H 0.8567 0.2236 0.0174 0.050 Uiso 1 1 calc R
Fe1 Fe 0.01047(6) 0.08128(4) 0.26640(2) 0.01962(11) Uani 1 1 d .
C21 C 0.0551(4) 0.2058(2) 0.38697(15) 0.0209(5) Uani 1 1 d .
C22 C 0.0940(4) 0.0793(3) 0.38915(15) 0.0217(5) Uani 1 1 d .
H22 H 0.0190 0.0070 0.4191 0.026 Uiso 1 1 calc R
C23 C 0.2586(4) 0.0746(3) 0.34184(16) 0.0232(6) Uani 1 1 d .
H23 H 0.3180 -0.0020 0.3321 0.028 Uiso 1 1 calc R
C24 C 0.3215(4) 0.1965(3) 0.30947(16) 0.0239(6) Uani 1 1 d .
H24 H 0.4322 0.2201 0.2728 0.029 Uiso 1 1 calc R
C25 C 0.1972(4) 0.2776(2) 0.33663(15) 0.0205(5) Uani 1 1 d .
H25 H 0.2062 0.3685 0.3229 0.025 Uiso 1 1 calc R
C31 C -0.1811(4) 0.0998(3) 0.17000(16) 0.0278(6) Uani 1 1 d .
H31 H -0.1893 0.1896 0.1600 0.033 Uiso 1 1 calc R
C32 C -0.3000(4) 0.0189(3) 0.22181(16) 0.0257(6) Uani 1 1 d .
H32 H -0.4067 0.0419 0.2545 0.031 Uiso 1 1 calc R
C33 C -0.2408(4) -0.1003(3) 0.21900(16) 0.0235(6) Uani 1 1 d .
H33 H -0.2983 -0.1760 0.2492 0.028 Uiso 1 1 calc R
C34 C -0.0852(4) -0.0926(3) 0.16549(15) 0.0238(6) Uani 1 1 d .
H34 H -0.0131 -0.1618 0.1518 0.029 Uiso 1 1 calc R
C35 C -0.0493(4) 0.0302(3) 0.13505(16) 0.0260(6) Uani 1 1 d .
H35 H 0.0529 0.0628 0.0964 0.031 Uiso 1 1 calc R

loop_
_atom_site_aniso_label
_atom_site_aniso_U_11
_atom_site_aniso_U_22
_atom_site_aniso_U_33
_atom_site_aniso_U_23
_atom_site_aniso_U_13
_atom_site_aniso_U_12
C1 0.0177(13) 0.0198(13) 0.0217(13) 0.0057(10) 0.0026(10) 0.0048(10)
O1 0.0234(10) 0.0220(9) 0.0297(10) 0.0101(8) 0.0110(8) 0.0122(8)
N2 0.0161(11) 0.0193(11) 0.0233(11) 0.0069(9) 0.0040(8) 0.0077(9)
C3 0.0170(13) 0.0174(12) 0.0209(12) 0.0041(10) 0.0001(10) 0.0063(10)
N4 0.0171(11) 0.0187(10) 0.0234(11) 0.0049(9) 0.0028(8) 0.0074(9)
C5 0.0182(13) 0.0198(13) 0.0226(13) 0.0020(10) -0.0007(10) 0.0080(10)
C6 0.0207(13) 0.0194(12) 0.0240(13) 0.0070(10) 0.0039(10) 0.0107(11)
N7 0.0186(11) 0.0198(11) 0.0255(11) 0.0082(9) 0.0082(9) 0.0094(9)
C8 0.0190(13) 0.0197(13) 0.0233(13) 0.0048(10) 0.0032(10) 0.0064(11)
O8 0.0259(10) 0.0227(9) 0.0326(10) 0.0131(8) 0.0115(8) 0.0137(8)
N9 0.0228(12) 0.0207(11) 0.0300(12) 0.0103(9) 0.0097(9) 0.0117(10)
C10 0.0258(15) 0.0227(13) 0.0310(14) 0.0092(11) 0.0108(11) 0.0097(11)
C11 0.0213(14) 0.0278(14) 0.0320(15) 0.0081(12) 0.0105(11) 0.0083(12)
C12 0.0215(14) 0.0256(14) 0.0291(14) 0.0094(11) 0.0068(11) 0.0083(11)
C13 0.0208(14) 0.0272(14) 0.0310(14) 0.0050(12) 0.0069(11) 0.0076(12)
C14 0.0219(14) 0.0252(14) 0.0321(15) 0.0049(11) 0.0057(11) 0.0072(11)
C15 0.0217(14) 0.0280(14) 0.0302(14) 0.0068(12) 0.0043(11) 0.0094(12)
C16 0.0243(15) 0.0320(15) 0.0332(15) 0.0052(12) 0.0029(12) 0.0127(13)
C17 0.0360(17) 0.0371(16) 0.0333(15) 0.0092(13) 0.0104(13) 0.0203(14)
Fe1 0.0168(2) 0.01956(19) 0.02367(19) 0.00548(14) 0.00381(14) 0.00779(15)
C21 0.0188(13) 0.0211(13) 0.0221(13) 0.0039(10) 0.0004(10) 0.0077(11)
C22 0.0187(13) 0.0234(13) 0.0245(13) 0.0065(11) 0.0016(10) 0.0095(11)
C23 0.0194(13) 0.0232(13) 0.0296(14) 0.0056(11) 0.0034(11) 0.0116(11)
C24 0.0173(13) 0.0253(13) 0.0286(14) 0.0039(11) 0.0059(11) 0.0080(11)
C25 0.0187(13) 0.0190(12) 0.0235(13) 0.0030(10) 0.0027(10) 0.0080(10)
C31 0.0279(15) 0.0238(14) 0.0311(14) 0.0076(11) -0.0042(12) 0.0098(12)
C32 0.0192(14) 0.0275(14) 0.0278(14) 0.0026(11) 0.0014(11) 0.0082(11)
C33 0.0193(13) 0.0208(13) 0.0266(13) 0.0051(11) 0.0015(11) 0.0032(11)
C34 0.0226(14) 0.0236(13) 0.0250(13) 0.0038(11) 0.0029(11) 0.0095(11)
C35 0.0247(14) 0.0267(14) 0.0223(13) 0.0071(11) 0.0016(11) 0.0035(12)

loop_
_atom_type_symbol
_atom_type_description
_atom_type_scat_dispersion_real
_atom_type_scat_dispersion_imag
_atom_type_scat_source
C C 0.0033 0.0016 'International Tables Vol C Tables 4.2.6.8 and 6.1.1.4'
H H 0.0000 0.0000 'International Tables Vol C Tables 4.2.6.8 and 6.1.1.4'
N N 0.0061 0.0033 'International Tables Vol C Tables 4.2.6.8 and 6.1.1.4'
O O 0.0106 0.0060 'International Tables Vol C Tables 4.2.6.8 and 6.1.1.4'
Fe Fe 0.3463 0.8444 'International Tables Vol C Tables 4.2.6.8 and 6.1.1.4'

loop_
_geom_angle_atom_site_label_1
_geom_angle_atom_site_label_2
_geom_angle_atom_site_label_3
_geom_angle
O1 C1 N2 118.8(2)
O1 C1 C6 118.5(2)
N2 C1 C6 122.7(2)
C1 O1 H1O 110.9(19)
C1 N2 C3 114.9(2)
N4 C3 N2 127.6(2)
N4 C3 N7 118.9(2)
N2 C3 N7 113.4(2)
C3 N4 C5 115.9(2)
N4 C5 C6 121.4(2)
N4 C5 C21 116.0(2)
C6 C5 C21 122.5(2)
C5 C6 C1 117.3(2)
C5 C6 H6 121.3
C1 C6 H6 121.3
C8 N7 C3 129.9(2)
C8 N7 H7N 113.8(16)
C3 N7 H7N 116.2(16)
O8 C8 N9 121.5(2)
O8 C8 N7 118.6(2)
N9 C8 N7 119.9(2)
C8 N9 C10 120.2(2)
C8 N9 H9N 117.2(19)
C10 N9 H9N 122.6(19)
N9 C10 C11 112.9(2)
N9 C10 H10A 109.0
C11 C10 H10A 109.0
N9 C10 H10B 109.0
C11 C10 H10B 109.0
H10A C10 H10B 107.8
C12 C11 C10 115.4(2)
C12 C11 H11A 108.4
C10 C11 H11A 108.4
C12 C11 H11B 108.4
C10 C11 H11B 108.4
H11A C11 H11B 107.5
C11 C12 C13 112.1(2)
C11 C12 H12A 109.2
C13 C12 H12A 109.2
C11 C12 H12B 109.2
C13 C12 H12B 109.2
H12A C12 H12B 107.9
C14 C13 C12 113.9(2)
C14 C13 H13A 108.8
C12 C13 H13A 108.8
C14 C13 H13B 108.8
C12 C13 H13B 108.8
H13A C13 H13B 107.7
C15 C14 C13 114.4(2)
C15 C14 H14A 108.7
C13 C14 H14A 108.7
C15 C14 H14B 108.7
C13 C14 H14B 108.7
H14A C14 H14B 107.6
C14 C15 C16 113.0(2)
C14 C15 H15A 109.0
C16 C15 H15A 109.0
C14 C15 H15B 109.0
C16 C15 H15B 109.0
H15A C15 H15B 107.8
C17 C16 C15 113.9(2)
C17 C16 H16A 108.8
C15 C16 H16A 108.8
C17 C16 H16B 108.8
C15 C16 H16B 108.8
H16A C16 H16B 107.7
C16 C17 H17A 109.5
C16 C17 H17B 109.5
H17A C17 H17B 109.5
C16 C17 H17C 109.5
H17A C17 H17C 109.5
H17B C17 H17C 109.5
C22 Fe1 C21 41.19(9)
C22 Fe1 C32 117.62(10)
C21 Fe1 C32 105.81(10)
C22 Fe1 C34 124.14(10)
C21 Fe1 C34 161.02(10)
C32 Fe1 C34 68.22(10)
C22 Fe1 C33 104.76(10)
C21 Fe1 C33 123.29(10)
C32 Fe1 C33 40.69(10)
C34 Fe1 C33 40.60(10)
C22 Fe1 C25 68.99(10)
C21 Fe1 C25 41.21(9)
C32 Fe1 C25 126.10(10)
C34 Fe1 C25 156.54(10)
C33 Fe1 C25 162.15(9)
C22 Fe1 C31 153.66(10)
C21 Fe1 C31 119.89(10)
C32 Fe1 C31 40.75(10)
C34 Fe1 C31 68.14(10)
C33 Fe1 C31 68.49(10)
C25 Fe1 C31 109.28(10)
C22 Fe1 C23 40.75(9)
C21 Fe1 C23 68.83(9)
C32 Fe1 C23 152.76(10)
C34 Fe1 C23 107.75(10)
C33 Fe1 C23 118.51(10)
C25 Fe1 C23 68.35(10)
C31 Fe1 C23 164.97(10)
C22 Fe1 C35 162.61(10)
C21 Fe1 C35 155.95(10)
C32 Fe1 C35 68.14(10)
C34 Fe1 C35 40.41(10)
C33 Fe1 C35 68.20(10)
C25 Fe1 C35 122.39(10)
C31 Fe1 C35 40.39(10)
C23 Fe1 C35 127.29(10)
C22 Fe1 C24 68.52(10)
C21 Fe1 C24 68.73(10)
C32 Fe1 C24 164.47(10)
C34 Fe1 C24 121.59(10)
C33 Fe1 C24 154.48(10)
C25 Fe1 C24 40.44(9)
C31 Fe1 C24 128.24(10)
C23 Fe1 C24 40.47(10)
C35 Fe1 C24 110.57(10)
C22 C21 C25 107.1(2)
C22 C21 C5 127.0(2)
C25 C21 C5 125.8(2)
C22 C21 Fe1 69.06(14)
C25 C21 Fe1 69.54(13)
C5 C21 Fe1 124.07(17)
C23 C22 C21 108.3(2)
C23 C22 Fe1 70.34(14)
C21 C22 Fe1 69.75(13)
C23 C22 H22 125.9
C21 C22 H22 125.9
Fe1 C22 H22 125.9
C24 C23 C22 108.2(2)
C24 C23 Fe1 69.97(14)
C22 C23 Fe1 68.91(14)
C24 C23 H23 125.9
C22 C23 H23 125.9
Fe1 C23 H23 125.9
C25 C24 C23 108.3(2)
C25 C24 Fe1 69.36(14)
C23 C24 Fe1 69.56(14)
C25 C24 H24 125.8
C23 C24 H24 125.8
Fe1 C24 H24 125.8
C24 C25 C21 108.2(2)
C24 C25 Fe1 70.20(14)
C21 C25 Fe1 69.25(14)
C24 C25 H25 125.9
C21 C25 H25 125.9
Fe1 C25 H25 125.9
C35 C31 C32 107.8(2)
C35 C31 Fe1 70.10(14)
C32 C31 Fe1 69.33(14)
C35 C31 H31 126.1
C32 C31 H31 126.1
Fe1 C31 H31 126.1
C31 C32 C33 108.2(2)
C31 C32 Fe1 69.93(14)
C33 C32 Fe1 69.85(14)
C31 C32 H32 125.9
C33 C32 H32 125.9
Fe1 C32 H32 125.9
C34 C33 C32 107.6(2)
C34 C33 Fe1 69.76(14)
C32 C33 Fe1 69.46(14)
C34 C33 H33 126.2
C32 C33 H33 126.2
Fe1 C33 H33 126.2
C35 C34 C33 108.3(2)
C35 C34 Fe1 70.14(14)
C33 C34 Fe1 69.64(14)
C35 C34 H34 125.8
C33 C34 H34 125.8
Fe1 C34 H34 125.8
C34 C35 C31 108.1(2)
C34 C35 Fe1 69.45(14)
C31 C35 Fe1 69.51(14)
C34 C35 H35 125.9
C31 C35 H35 125.9
Fe1 C35 H35 125.9

loop_
_geom_bond_atom_site_label_1
_geom_bond_atom_site_label_2
_geom_bond_distance
C1 O1 1.329(3)
C1 N2 1.340(3)
C1 C6 1.395(3)
O1 H1O 0.82(3)
N2 C3 1.349(3)
C3 N4 1.326(3)
C3 N7 1.386(3)
N4 C5 1.366(3)
C5 C6 1.375(3)
C5 C21 1.467(3)
C6 H6 0.9500
N7 C8 1.381(3)
N7 H7N 0.88(3)
C8 O8 1.254(3)
C8 N9 1.331(3)
N9 C10 1.459(3)
N9 H9N 0.81(3)
C10 C11 1.521(3)
C10 H10A 0.9900
C10 H10B 0.9900
C11 C12 1.519(3)
C11 H11A 0.9900
C11 H11B 0.9900
C12 C13 1.526(3)
C12 H12A 0.9900
C12 H12B 0.9900
C13 C14 1.523(3)
C13 H13A 0.9900
C13 H13B 0.9900
C14 C15 1.523(3)
C14 H14A 0.9900
C14 H14B 0.9900
C15 C16 1.524(3)
C15 H15A 0.9900
C15 H15B 0.9900
C16 C17 1.519(3)
C16 H16A 0.9900
C16 H16B 0.9900
C17 H17A 0.9800
C17 H17B 0.9800
C17 H17C 0.9800
Fe1 C22 2.034(2)
Fe1 C21 2.044(2)
Fe1 C32 2.041(3)
Fe1 C34 2.048(2)
Fe1 C33 2.046(2)
Fe1 C25 2.048(2)
Fe1 C31 2.049(3)
Fe1 C23 2.053(2)
Fe1 C35 2.057(2)
Fe1 C24 2.059(2)
C21 C22 1.434(3)
C21 C25 1.440(3)
C22 C23 1.423(3)
C22 H22 1.0000
C23 C24 1.422(3)
C23 H23 1.0000
C24 C25 1.419(3)
C24 H24 1.0000
C25 H25 1.0000
C31 C35 1.417(4)
C31 C32 1.424(4)
C31 H31 1.0000
C32 C33 1.421(3)
C32 H32 1.0000
C33 C34 1.420(3)
C33 H33 1.0000
C34 C35 1.417(3)
C34 H34 1.0000
C35 H35 1.0000

loop_
_geom_hbond_atom_site_label_D
_geom_hbond_atom_site_label_H
_geom_hbond_atom_site_label_A
_geom_hbond_distance_DH
_geom_hbond_distance_HA
_geom_hbond_distance_DA
_geom_hbond_angle_DHA
_geom_hbond_site_symmetry_A
O1 H1O O8 0.82(3) 1.77(3) 2.583(2) 168(3) 2_466
N9 H9N N4 0.81(3) 2.07(3) 2.713(3) 136(2) .
N7 H7N N2 0.88(3) 2.14(3) 3.013(3) 171(2) 2_466

loop_
_geom_torsion_atom_site_label_1
_geom_torsion_atom_site_label_2
_geom_torsion_atom_site_label_3
_geom_torsion_atom_site_label_4
_geom_torsion
O1 C1 N2 C3 -177.4(2)
C6 C1 N2 C3 2.4(3)
C1 N2 C3 N4 -2.4(4)
C1 N2 C3 N7 177.5(2)
N2 C3 N4 C5 0.6(4)
N7 C3 N4 C5 -179.4(2)
C3 N4 C5 C6 1.3(3)
C3 N4 C5 C21 -177.4(2)
N4 C5 C6 C1 -1.1(4)
C21 C5 C6 C1 177.4(2)
O1 C1 C6 C5 179.1(2)
N2 C1 C6 C5 -0.8(4)
N4 C3 N7 C8 5.4(4)
N2 C3 N7 C8 -174.6(2)
C3 N7 C8 O8 -179.7(2)
C3 N7 C8 N9 0.4(4)
O8 C8 N9 C10 1.0(4)
N7 C8 N9 C10 -179.1(2)
C8 N9 C10 C11 158.5(2)
N9 C10 C11 C12 75.7(3)
C10 C11 C12 C13 178.8(2)
C11 C12 C13 C14 177.7(2)
C12 C13 C14 C15 176.3(2)
C13 C14 C15 C16 178.2(2)
C14 C15 C16 C17 173.7(2)
N4 C5 C21 C22 -174.3(2)
C6 C5 C21 C22 7.1(4)
N4 C5 C21 C25 2.2(4)
C6 C5 C21 C25 -176.5(2)
N4 C5 C21 Fe1 -86.0(2)
C6 C5 C21 Fe1 95.4(3)
C32 Fe1 C21 C22 114.09(15)
C34 Fe1 C21 C22 45.4(4)
C33 Fe1 C21 C22 73.28(17)
C25 Fe1 C21 C22 -118.6(2)
C31 Fe1 C21 C22 155.89(14)
C23 Fe1 C21 C22 -37.71(14)
C35 Fe1 C21 C22 -174.3(2)
C24 Fe1 C21 C22 -81.26(15)
C22 Fe1 C21 C25 118.6(2)
C32 Fe1 C21 C25 -127.32(14)
C34 Fe1 C21 C25 164.0(3)
C33 Fe1 C21 C25 -168.13(14)
C31 Fe1 C21 C25 -85.51(16)
C23 Fe1 C21 C25 80.89(15)
C35 Fe1 C21 C25 -55.7(3)
C24 Fe1 C21 C25 37.33(14)
C22 Fe1 C21 C5 -121.3(3)
C32 Fe1 C21 C5 -7.2(2)
C34 Fe1 C21 C5 -76.0(4)
C33 Fe1 C21 C5 -48.1(2)
C25 Fe1 C21 C5 120.1(3)
C31 Fe1 C21 C5 34.6(2)
C23 Fe1 C21 C5 -159.0(2)
C35 Fe1 C21 C5 64.4(3)
C24 Fe1 C21 C5 157.4(2)
C25 C21 C22 C23 0.7(3)
C5 C21 C22 C23 177.6(2)
Fe1 C21 C22 C23 60.05(17)
C25 C21 C22 Fe1 -59.39(16)
C5 C21 C22 Fe1 117.6(2)
C21 Fe1 C22 C23 -119.1(2)
C32 Fe1 C22 C23 158.44(14)
C34 Fe1 C22 C23 77.14(17)
C33 Fe1 C22 C23 116.78(15)
C25 Fe1 C22 C23 -80.81(15)
C31 Fe1 C22 C23 -172.0(2)
C35 Fe1 C22 C23 53.1(4)
C24 Fe1 C22 C23 -37.28(14)
C32 Fe1 C22 C21 -82.47(16)
C34 Fe1 C22 C21 -163.76(14)
C33 Fe1 C22 C21 -124.13(15)
C25 Fe1 C22 C21 38.29(14)
C31 Fe1 C22 C21 -52.9(3)
C23 Fe1 C22 C21 119.1(2)
C35 Fe1 C22 C21 172.2(3)
C24 Fe1 C22 C21 81.82(15)
C21 C22 C23 C24 -0.5(3)
Fe1 C22 C23 C24 59.15(17)
C21 C22 C23 Fe1 -59.68(16)
C22 Fe1 C23 C24 -119.7(2)
C21 Fe1 C23 C24 -81.64(15)
C32 Fe1 C23 C24 -165.1(2)
C34 Fe1 C23 C24 118.18(15)
C33 Fe1 C23 C24 161.01(14)
C25 Fe1 C23 C24 -37.22(14)
C31 Fe1 C23 C24 46.6(4)
C35 Fe1 C23 C24 77.75(17)
C21 Fe1 C23 C22 38.10(14)
C32 Fe1 C23 C22 -45.4(3)
C34 Fe1 C23 C22 -122.08(15)
C33 Fe1 C23 C22 -79.26(16)
C25 Fe1 C23 C22 82.52(15)
C31 Fe1 C23 C22 166.3(4)
C35 Fe1 C23 C22 -162.51(14)
C24 Fe1 C23 C22 119.7(2)
C22 C23 C24 C25 0.2(3)
Fe1 C23 C24 C25 58.69(17)
C22 C23 C24 Fe1 -58.49(17)
C22 Fe1 C24 C25 -82.40(15)
C21 Fe1 C24 C25 -38.02(14)
C32 Fe1 C24 C25 34.0(4)
C34 Fe1 C24 C25 159.83(14)
C33 Fe1 C24 C25 -161.5(2)
C31 Fe1 C24 C25 73.95(18)
C23 Fe1 C24 C25 -119.9(2)
C35 Fe1 C24 C25 116.22(15)
C22 Fe1 C24 C23 37.52(14)
C21 Fe1 C24 C23 81.91(15)
C32 Fe1 C24 C23 153.9(3)
C34 Fe1 C24 C23 -80.25(16)
C33 Fe1 C24 C23 -41.6(3)
C25 Fe1 C24 C23 119.9(2)
C31 Fe1 C24 C23 -166.13(15)
C35 Fe1 C24 C23 -123.86(15)
C23 C24 C25 C21 0.2(3)
Fe1 C24 C25 C21 59.03(17)
C23 C24 C25 Fe1 -58.82(17)
C22 C21 C25 C24 -0.5(3)
C5 C21 C25 C24 -177.5(2)
Fe1 C21 C25 C24 -59.63(17)
C22 C21 C25 Fe1 59.09(16)
C5 C21 C25 Fe1 -117.9(2)
C22 Fe1 C25 C24 81.13(15)
C21 Fe1 C25 C24 119.4(2)
C32 Fe1 C25 C24 -169.32(15)
C34 Fe1 C25 C24 -47.5(3)
C33 Fe1 C25 C24 153.5(3)
C31 Fe1 C25 C24 -126.91(15)
C23 Fe1 C25 C24 37.24(14)
C35 Fe1 C25 C24 -84.10(17)
C22 Fe1 C25 C21 -38.27(14)
C32 Fe1 C25 C21 71.28(17)
C34 Fe1 C25 C21 -166.9(2)
C33 Fe1 C25 C21 34.1(4)
C31 Fe1 C25 C21 113.69(15)
C23 Fe1 C25 C21 -82.16(15)
C35 Fe1 C25 C21 156.50(14)
C24 Fe1 C25 C21 -119.4(2)
C22 Fe1 C31 C35 -160.9(2)
C21 Fe1 C31 C35 161.78(14)
C32 Fe1 C31 C35 -118.9(2)
C34 Fe1 C31 C35 -37.38(15)
C33 Fe1 C31 C35 -81.22(16)
C25 Fe1 C31 C35 117.69(15)
C23 Fe1 C31 C35 39.5(5)
C24 Fe1 C31 C35 76.36(18)
C22 Fe1 C31 C32 -42.0(3)
C21 Fe1 C31 C32 -79.30(17)
C34 Fe1 C31 C32 81.55(16)
C33 Fe1 C31 C32 37.71(15)
C25 Fe1 C31 C32 -123.39(15)
C23 Fe1 C31 C32 158.4(4)
C35 Fe1 C31 C32 118.9(2)
C24 Fe1 C31 C32 -164.72(14)
C35 C31 C32 C33 0.2(3)
Fe1 C31 C32 C33 -59.59(17)
C35 C31 C32 Fe1 59.80(17)
C22 Fe1 C32 C31 160.42(15)
C21 Fe1 C32 C31 117.70(15)
C34 Fe1 C32 C31 -81.35(16)
C33 Fe1 C32 C31 -119.2(2)
C25 Fe1 C32 C31 77.28(18)
C23 Fe1 C32 C31 -168.0(2)
C35 Fe1 C32 C31 -37.67(15)
C24 Fe1 C32 C31 50.6(4)
C22 Fe1 C32 C33 -80.35(17)
C21 Fe1 C32 C33 -123.08(15)
C34 Fe1 C32 C33 37.87(15)
C25 Fe1 C32 C33 -163.50(14)
C31 Fe1 C32 C33 119.2(2)
C23 Fe1 C32 C33 -48.7(3)
C35 Fe1 C32 C33 81.55(16)
C24 Fe1 C32 C33 169.8(3)
C31 C32 C33 C34 0.1(3)
Fe1 C32 C33 C34 -59.57(17)
C31 C32 C33 Fe1 59.64(18)
C22 Fe1 C33 C34 -125.76(15)
C21 Fe1 C33 C34 -166.46(14)
C32 Fe1 C33 C34 118.8(2)
C25 Fe1 C33 C34 167.3(3)
C31 Fe1 C33 C34 81.08(16)
C23 Fe1 C33 C34 -84.22(16)
C35 Fe1 C33 C34 37.47(15)
C24 Fe1 C33 C34 -54.9(3)
C22 Fe1 C33 C32 115.40(15)
C21 Fe1 C33 C32 74.70(17)
C34 Fe1 C33 C32 -118.8(2)
C25 Fe1 C33 C32 48.5(4)
C31 Fe1 C33 C32 -37.76(15)
C23 Fe1 C33 C32 156.94(15)
C35 Fe1 C33 C32 -81.37(16)
C24 Fe1 C33 C32 -173.7(2)
C32 C33 C34 C35 -0.3(3)
Fe1 C33 C34 C35 -59.70(17)
C32 C33 C34 Fe1 59.38(17)
C22 Fe1 C34 C35 -169.18(15)
C21 Fe1 C34 C35 156.3(3)
C32 Fe1 C34 C35 81.42(16)
C33 Fe1 C34 C35 119.4(2)
C25 Fe1 C34 C35 -50.9(3)
C31 Fe1 C34 C35 37.37(15)
C23 Fe1 C34 C35 -127.26(15)
C24 Fe1 C34 C35 -85.06(17)
C22 Fe1 C34 C33 71.45(17)
C21 Fe1 C34 C33 37.0(4)
C32 Fe1 C34 C33 -37.96(15)
C25 Fe1 C34 C33 -170.3(2)
C31 Fe1 C34 C33 -82.01(16)
C23 Fe1 C34 C33 113.37(15)
C35 Fe1 C34 C33 -119.4(2)
C24 Fe1 C34 C33 155.56(15)
C33 C34 C35 C31 0.4(3)
Fe1 C34 C35 C31 -58.94(17)
C33 C34 C35 Fe1 59.39(17)
C32 C31 C35 C34 -0.4(3)
Fe1 C31 C35 C34 58.91(17)
C32 C31 C35 Fe1 -59.31(18)
C22 Fe1 C35 C34 31.3(4)
C21 Fe1 C35 C34 -161.3(2)
C32 Fe1 C35 C34 -81.63(16)
C33 Fe1 C35 C34 -37.64(15)
C25 Fe1 C35 C34 158.55(14)
C31 Fe1 C35 C34 -119.6(2)
C23 Fe1 C35 C34 72.34(18)
C24 Fe1 C35 C34 114.98(15)
C22 Fe1 C35 C31 151.0(3)
C21 Fe1 C35 C31 -41.7(3)
C32 Fe1 C35 C31 37.99(15)
C34 Fe1 C35 C31 119.6(2)
C33 Fe1 C35 C31 81.99(16)
C25 Fe1 C35 C31 -81.83(17)
C23 Fe1 C35 C31 -168.04(15)
C24 Fe1 C35 C31 -125.39(15)
